data_7712205
loop_
_publ_author_name
'Resendiz-Lara, Diego A'
'Rosas-S&#xe1;nchez, Alfredo'
'Hashizume, Daisuke'
'Barquera-Lozada, Jos&#xe9; E'
'Toscano, R. Alfredo'
'L&#xf3;pez-Cort&#xe9;s, Jos&#xe9; G'
'Ortega-Alfaro, M Carmen'

_publ_section_title
;
 Synthesis of
 (&#x3bc;<sup>2</sup>,&#x3b7;<sup>3</sup>-allyl-&#x3b7;<sup>5</sup>-oxapentadienyl)diiron
 pentacarbonyl complexes, an unusual reaction product from
 &#x3b7;<sup>4</sup>-(vinylketene)Fe(CO)<sub>3</sub> complexes: structure
 and electron density distribution analysis.
;
_journal_issue 9
_journal_name_full 'Dalton transactions (Cambridge, England : 2003)'
_journal_page_first 2722
_journal_page_last 2734
_journal_paper_doi 10.1039/d2dt03700a
_journal_volume 52
_journal_year 2023
_chemical_absolute_configuration ad
_chemical_formula_moiety 'C44 H30 F2 Fe4 O6, 1.5(C6 H6)'
_chemical_formula_sum 'C53 H39 F2 Fe4 O6'
_chemical_formula_weight 1033.24
_space_group_crystal_system monoclinic
_space_group_IT_number 9
_space_group_name_Hall 'C -2yc'
_space_group_name_H-M_alt 'C 1 c 1'
_atom_sites_solution_hydrogens mixed
_atom_sites_solution_primary direct
_atom_sites_solution_secondary difmap
_audit_creation_method SHELXL-2018/3
_audit_update_record
;
2023-01-12 deposited with the CCDC.	2023-01-26 downloaded from the CCDC.
;
_cell_angle_alpha 90
_cell_angle_beta 106.4467(7)
_cell_angle_gamma 90
_cell_formula_units_Z 4
_cell_length_a 18.2892(3)
_cell_length_b 24.9311(5)
_cell_length_c 10.3706(2)
_cell_measurement_reflns_used 299306
_cell_measurement_temperature 90(2)
_cell_measurement_theta_max 49.132
_cell_measurement_theta_min 1.634
_cell_volume 4535.20(15)
_computing_cell_refinement 'HKL2000 (Otwinowski & Minor, 1997)'
_computing_data_collection 'CrystalClear (Rigaku Inc., 2008)'
_computing_data_reduction 'HKL2000 (Otwinowski & Minor, 1997)'
_computing_molecular_graphics 'Mercury (Macrae et al., 2008)'
_computing_publication_material
;
Mercury (Macrae et al., 2008)
PLATON (Spek, 2009)
enCIFer (Allen et al., 2004)
;
_computing_structure_refinement
;
SHELXL-2018/1 (Sheldrick, 2018)
SHELXLE Rev891(Hubschle et al., 2011)
;
_computing_structure_solution 'SHELXL-2018/1 (Sheldrick, 2018)'
_diffrn_ambient_temperature 90(2)
_diffrn_detector 'CCD plate'
_diffrn_detector_area_resol_mean 28.5714
_diffrn_measured_fraction_theta_full 0.998
_diffrn_measured_fraction_theta_max 0.993
_diffrn_measurement_device_type 'Rigaku AFC-8 with Saturn70 CCD'
_diffrn_measurement_method '\w scans'
_diffrn_radiation_monochromator Confocal
_diffrn_radiation_type MoK\a
_diffrn_radiation_wavelength 0.71073
_diffrn_reflns_av_R_equivalents 0.0511
_diffrn_reflns_av_unetI/netI 0.0378
_diffrn_reflns_Laue_measured_fraction_full 0.998
_diffrn_reflns_Laue_measured_fraction_max 0.993
_diffrn_reflns_limit_h_max 38
_diffrn_reflns_limit_h_min -38
_diffrn_reflns_limit_k_max 52
_diffrn_reflns_limit_k_min -52
_diffrn_reflns_limit_l_max 22
_diffrn_reflns_limit_l_min -22
_diffrn_reflns_number 296793
_diffrn_reflns_point_group_measured_fraction_full 0.997
_diffrn_reflns_point_group_measured_fraction_max 0.989
_diffrn_reflns_theta_full 25.242
_diffrn_reflns_theta_max 49.132
_diffrn_reflns_theta_min 1.634
_diffrn_source 'Fine-focus Rotating Anode'
_exptl_absorpt_coefficient_mu 1.313
_exptl_absorpt_correction_T_max 0.96636
_exptl_absorpt_correction_T_min 0.90680
_exptl_absorpt_correction_type analytical
_exptl_absorpt_process_details
;
 N.W. Alcock (1970). Cryst. Computing, p271.
;
_exptl_crystal_colour 'Dark Red'
_exptl_crystal_density_diffrn 1.513
_exptl_crystal_density_method 'not measured'
_exptl_crystal_description Plate
_exptl_crystal_F_000 2108
_exptl_crystal_size_max 0.109
_exptl_crystal_size_mid 0.068
_exptl_crystal_size_min 0.026
_refine_diff_density_max 0.742
_refine_diff_density_min -0.762
_refine_diff_density_rms 0.079
_refine_ls_abs_structure_details
;
 Refined as an inversion twin.
;
_refine_ls_abs_structure_Flack 0.004(6)
_refine_ls_extinction_method none
_refine_ls_goodness_of_fit_ref 1.008
_refine_ls_hydrogen_treatment constr
_refine_ls_matrix_type full
_refine_ls_number_parameters 669
_refine_ls_number_reflns 45245
_refine_ls_number_restraints 545
_refine_ls_restrained_S_all 1.009
_refine_ls_R_factor_all 0.0550
_refine_ls_R_factor_gt 0.0348
_refine_ls_shift/su_max 0.004
_refine_ls_shift/su_mean 0.000
_refine_ls_structure_factor_coef Fsqd
_refine_ls_weighting_details 'w=1/[\s^2^(Fo^2^)+(0.0466P)^2^] where P=(Fo^2^+2Fc^2^)/3'
_refine_ls_weighting_scheme calc
_refine_ls_wR_factor_gt 0.0788
_refine_ls_wR_factor_ref 0.0869
_reflns_Friedel_coverage 0.990
_reflns_Friedel_fraction_full 0.995
_reflns_Friedel_fraction_max 0.985
_reflns_number_gt 35327
_reflns_number_total 45245
_reflns_threshold_expression 'I > 2\s(I)'
_cod_data_source_file d2dt03700a2.cif
_cod_data_source_block 180115_irondinuclear
_cod_depositor_comments
;
The following automatic conversions were performed:

data item '_exptl_absorpt_correction_type' value 'Analytical' was
changed to 'analytical' in accordance with the
/home/data/users/saulius/crontab/automatic-downloads/rss-feeds/RSC/lib/dictionaries/cif_core.dic
dictionary named 'cif_core.dic' version 2.4.2 last updated on
2011-04-26.

Automatic conversion script
Id: cif_fix_values 7556 2019-12-06 15:28:31Z antanas 

 Adding full bibliography for 7712202--7712205.cif.
;
_cod_original_sg_symbol_H-M 'C c'
_cod_database_code 7712205
_shelx_shelxl_version_number 2018/3
_shelx_space_group_comment
;
The symmetry employed for this shelxl refinement is uniquely defined
by the following loop, which should always be used as a source of
symmetry information in preference to the above space-group names.
They are only intended as comments.
;
_shelx_estimated_absorpt_t_min 0.870
_shelx_estimated_absorpt_t_max 0.967

loop_
_space_group_symop_operation_xyz
'x, y, z'
'x, -y, z+1/2'
'x+1/2, y+1/2, z'
'x+1/2, -y+1/2, z+1/2'

loop_
_atom_site_label
_atom_site_type_symbol
_atom_site_fract_x
_atom_site_fract_y
_atom_site_fract_z
_atom_site_U_iso_or_equiv
_atom_site_adp_type
_atom_site_occupancy
_atom_site_site_symmetry_order
_atom_site_calc_flag
_atom_site_refinement_flags_posn
_atom_site_refinement_flags_adp
_atom_site_refinement_flags_occupancy
_atom_site_disorder_assembly
_atom_site_disorder_group
Fe1 Fe 0.35114(2) 0.83022(2) 0.50052(2) 0.01607(3) Uani 1 1 d . . . . .
Fe2 Fe 0.45644(2) 0.74642(2) 0.54362(2) 0.01654(3) Uani 1 1 d . . . . .
Fe3 Fe 0.66109(2) 0.84241(2) 0.37007(2) 0.01789(3) Uani 1 1 d . . . . .
Fe4 Fe 0.57252(2) 0.93056(2) 0.83515(2) 0.01604(3) Uani 1 1 d . . . . .
F1 F 0.60319(10) 0.48264(5) 0.5908(2) 0.0574(5) Uani 1 1 d . . . . .
F2 F 0.23458(9) 0.95476(7) -0.15166(13) 0.0462(3) Uani 1 1 d . . . . .
O1 O 0.50391(6) 0.78893(4) 0.71206(9) 0.01753(14) Uani 1 1 d . . . . .
O2 O 0.39414(8) 0.71253(7) 0.26504(15) 0.0383(3) Uani 1 1 d . . . . .
O3 O 0.37866(11) 0.65947(6) 0.6437(2) 0.0445(4) Uani 1 1 d . . . . .
O4 O 0.34285(7) 0.78533(5) 0.75738(13) 0.0283(2) Uani 1 1 d . . . . .
O5 O 0.24021(8) 0.75864(7) 0.31944(18) 0.0405(3) Uani 1 1 d . . . . .
O6 O 0.23637(8) 0.91061(5) 0.51620(17) 0.0337(3) Uani 1 1 d . . . . .
C1 C 0.39431(7) 0.86112(5) 0.33951(12) 0.01776(17) Uani 1 1 d . . . . .
H1 H 0.435505 0.837765 0.324184 0.021 Uiso 1 1 calc R U . . .
C2 C 0.41993(7) 0.89071(5) 0.45993(11) 0.01609(16) Uani 1 1 d . . . . .
H2 H 0.400579 0.928279 0.458579 0.019 Uiso 1 1 calc R U . . .
C3 C 0.45920(6) 0.86922(4) 0.58774(11) 0.01492(15) Uani 1 1 d . . . . .
C4 C 0.50482(6) 0.81907(4) 0.60911(11) 0.01513(15) Uani 1 1 d . . . . .
C5 C 0.54689(6) 0.79744(5) 0.52206(11) 0.01527(15) Uani 1 1 d . . . . .
C6 C 0.57118(7) 0.74189(5) 0.53656(13) 0.01747(17) Uani 1 1 d . . . . .
H6 H 0.577348 0.725414 0.452342 0.021 Uiso 1 1 calc R U . . .
C7 C 0.56564(7) 0.70460(5) 0.63432(13) 0.01890(18) Uani 1 1 d . . . . .
H7 H 0.591148 0.717460 0.727565 0.023 Uiso 1 1 calc R U . . .
C8 C 0.57636(8) 0.64648(5) 0.61918(16) 0.0220(2) Uani 1 1 d . . . . .
C9 C 0.59351(10) 0.61442(6) 0.73432(18) 0.0278(3) Uani 1 1 d . . . . .
H9 H 0.598854 0.630431 0.819622 0.033 Uiso 1 1 calc R U . . .
C10 C 0.60293(12) 0.55879(7) 0.7253(2) 0.0377(4) Uani 1 1 d . . . . .
H10 H 0.615208 0.537001 0.803657 0.045 Uiso 1 1 calc R U . . .
C11 C 0.59402(12) 0.53675(6) 0.6013(3) 0.0395(4) Uani 1 1 d . . . . .
C12 C 0.57685(14) 0.56680(7) 0.4845(2) 0.0403(4) Uani 1 1 d . . . . .
H12 H 0.571312 0.550209 0.399840 0.048 Uiso 1 1 calc R U . . .
C13 C 0.56785(12) 0.62200(6) 0.49406(19) 0.0317(3) Uani 1 1 d . . . . .
H13 H 0.555819 0.643306 0.414881 0.038 Uiso 1 1 calc R U . . .
C14 C 0.34826(7) 0.88577(5) 0.21341(12) 0.01920(18) Uani 1 1 d . . . . .
C15 C 0.31094(9) 0.93523(6) 0.20809(15) 0.0256(2) Uani 1 1 d . . . . .
H15 H 0.311770 0.953029 0.289493 0.031 Uiso 1 1 calc R U . . .
C16 C 0.27274(10) 0.95871(7) 0.08597(17) 0.0305(3) Uani 1 1 d . . . . .
H16 H 0.248012 0.992379 0.083036 0.037 Uiso 1 1 calc R U . . .
C17 C 0.27168(10) 0.93173(8) -0.03124(17) 0.0314(3) Uani 1 1 d . . . . .
C18 C 0.30631(11) 0.88284(9) -0.03120(16) 0.0337(3) Uani 1 1 d . . . . .
H18 H 0.304120 0.865125 -0.113317 0.040 Uiso 1 1 calc R U . . .
C19 C 0.34482(9) 0.85965(7) 0.09201(14) 0.0274(3) Uani 1 1 d . . . . .
H19 H 0.368934 0.825813 0.093575 0.033 Uiso 1 1 calc R U . . .
C20 C 0.47054(7) 0.90429(4) 0.70741(11) 0.01531(15) Uani 1 1 d . . . . .
C21 C 0.47777(7) 0.88833(5) 0.84337(12) 0.01733(17) Uani 1 1 d . . . . .
H21 H 0.477228 0.850634 0.876011 0.021 Uiso 1 1 calc R U . . .
C22 C 0.48559(8) 0.93549(5) 0.92381(13) 0.01960(19) Uani 1 1 d . . . . .
H22 H 0.491679 0.936529 1.022694 0.024 Uiso 1 1 calc R U . . .
C23 C 0.48412(8) 0.98090(5) 0.83953(13) 0.01987(19) Uani 1 1 d . . . . .
H23 H 0.488885 1.019274 0.868787 0.024 Uiso 1 1 calc R U . . .
C24 C 0.47495(7) 0.96183(5) 0.70605(12) 0.01749(17) Uani 1 1 d . . . . .
H24 H 0.472392 0.984609 0.625516 0.021 Uiso 1 1 calc R U . . .
C25 C 0.65991(8) 0.89688(6) 0.77350(14) 0.0235(2) Uani 1 1 d . . . . .
H25 H 0.654044 0.872417 0.694791 0.028 Uiso 1 1 calc R U . . .
C26 C 0.66516(8) 0.88084(6) 0.90778(15) 0.0240(2) Uani 1 1 d . . . . .
H26 H 0.663560 0.843149 0.939837 0.029 Uiso 1 1 calc R U . . .
C27 C 0.67275(9) 0.92814(7) 0.98839(14) 0.0245(2) Uani 1 1 d . . . . .
H27 H 0.677410 0.929293 1.086782 0.029 Uiso 1 1 calc R U . . .
C28 C 0.67213(9) 0.97341(6) 0.90405(16) 0.0253(2) Uani 1 1 d . . . . .
H28 H 0.676456 1.011833 0.932887 0.030 Uiso 1 1 calc R U . . .
C29 C 0.66419(8) 0.95415(7) 0.77112(15) 0.0246(2) Uani 1 1 d . . . . .
H29 H 0.661945 0.976754 0.690426 0.030 Uiso 1 1 calc R U . . .
C30 C 0.55940(7) 0.82806(5) 0.40850(11) 0.01569(15) Uani 1 1 d . . . . .
C31 C 0.57378(7) 0.88463(5) 0.40637(12) 0.01678(16) Uani 1 1 d . . . . .
H31 H 0.578003 0.910136 0.482544 0.020 Uiso 1 1 calc R U . . .
C32 C 0.58086(8) 0.89820(5) 0.27670(12) 0.01919(18) Uani 1 1 d . . . . .
H32 H 0.591472 0.934739 0.246506 0.023 Uiso 1 1 calc R U . . .
C33 C 0.57168(8) 0.85014(6) 0.19860(13) 0.0205(2) Uani 1 1 d . . . . .
H33 H 0.575098 0.847255 0.104304 0.025 Uiso 1 1 calc R U . . .
C34 C 0.55864(8) 0.80678(5) 0.27901(12) 0.01883(18) Uani 1 1 d . . . . .
H34 H 0.550719 0.768374 0.250720 0.023 Uiso 1 1 calc R U . . .
C35 C 0.74563(9) 0.81176(9) 0.52665(18) 0.0341(4) Uani 1 1 d . . . . .
H35 H 0.738501 0.795406 0.610308 0.041 Uiso 1 1 calc R U . . .
C36 C 0.75956(9) 0.86697(9) 0.50781(19) 0.0341(3) Uani 1 1 d . . . . .
H36 H 0.764285 0.896222 0.575652 0.041 Uiso 1 1 calc R U . . .
C37 C 0.76565(10) 0.87292(9) 0.3738(2) 0.0352(4) Uani 1 1 d . . . . .
H37 H 0.775116 0.907251 0.331285 0.042 Uiso 1 1 calc R U . . .
C38 C 0.75531(10) 0.82210(9) 0.3119(2) 0.0342(4) Uani 1 1 d . . . . .
H38 H 0.756157 0.814219 0.217795 0.041 Uiso 1 1 calc R U . . .
C39 C 0.74254(10) 0.78393(8) 0.4054(2) 0.0350(4) Uani 1 1 d . . . . .
H39 H 0.733396 0.744650 0.388966 0.042 Uiso 1 1 calc R U . . .
C40 C 0.41725(8) 0.72606(6) 0.37491(16) 0.0244(2) Uani 1 1 d . . . . .
C41 C 0.40758(9) 0.69432(6) 0.60538(19) 0.0272(3) Uani 1 1 d . . . . .
C42 C 0.28489(8) 0.78593(6) 0.38869(17) 0.0251(2) Uani 1 1 d . . . . .
C43 C 0.28177(8) 0.88036(5) 0.50766(16) 0.0221(2) Uani 1 1 d . . . . .
C44 C 0.34856(8) 0.80095(5) 0.65648(15) 0.0218(2) Uani 1 1 d . . . . .
C45 C 0.50204(12) 0.71806(8) 0.97254(18) 0.0354(4) Uani 1 1 d D . . . .
H45 H 0.465700 0.739910 0.911350 0.042 Uiso 1 1 calc R U . . .
C46 C 0.47790(13) 0.67437(11) 1.0313(2) 0.0437(5) Uani 1 1 d D . . . .
H46 H 0.425047 0.666565 1.011780 0.052 Uiso 1 1 calc R U . . .
C47 C 0.53120(18) 0.64174(11) 1.1194(3) 0.0506(6) Uani 1 1 d D . . . .
H47 H 0.514867 0.611200 1.158596 0.061 Uiso 1 1 calc R U . . .
C48 C 0.60766(17) 0.65394(12) 1.1495(3) 0.0504(6) Uani 1 1 d D . . . .
H48 H 0.644171 0.631995 1.210143 0.060 Uiso 1 1 calc R U . . .
C49 C 0.63103(12) 0.69798(11) 1.0916(2) 0.0432(5) Uani 1 1 d D . . . .
H49 H 0.683742 0.706499 1.113113 0.052 Uiso 1 1 calc R U . . .
C50 C 0.57815(14) 0.73011(8) 1.0019(2) 0.0363(4) Uani 1 1 d D . . . .
H50 H 0.594616 0.760187 0.961219 0.044 Uiso 1 1 calc R U . . .
C51 C 0.4204(8) 0.4594(6) 0.3224(17) 0.067(3) Uani 0.248(5) 1 d D U P A 1
H51 H 0.440519 0.424076 0.334763 0.080 Uiso 0.248(5) 1 calc R U P A 1
C52 C 0.4116(8) 0.4842(5) 0.1997(17) 0.069(3) Uani 0.248(5) 1 d D U P A 1
H52 H 0.421765 0.466989 0.125017 0.083 Uiso 0.248(5) 1 calc R U P A 1
C53 C 0.3866(8) 0.5363(6) 0.1966(17) 0.080(3) Uani 0.248(5) 1 d D U P A 1
H53 H 0.380671 0.556323 0.116364 0.096 Uiso 0.248(5) 1 calc R U P A 1
C54 C 0.3696(8) 0.5611(6) 0.3033(16) 0.068(3) Uani 0.248(5) 1 d D U P A 1
H54 H 0.354614 0.597672 0.295746 0.082 Uiso 0.248(5) 1 calc R U P A 1
C55 C 0.3740(7) 0.5342(6) 0.4193(17) 0.069(3) Uani 0.248(5) 1 d D U P A 1
H55 H 0.358629 0.550134 0.490589 0.082 Uiso 0.248(5) 1 calc R U P A 1
C56 C 0.4012(8) 0.4839(5) 0.4278(17) 0.066(3) Uani 0.248(5) 1 d D U P A 1
H56 H 0.407361 0.464438 0.509055 0.079 Uiso 0.248(5) 1 calc R U P A 1
C57 C 0.4298(8) 0.4652(6) 0.3925(16) 0.067(3) Uani 0.252(5) 1 d D U P A 2
H57 H 0.451919 0.430516 0.398299 0.080 Uiso 0.252(5) 1 calc R U P A 2
C58 C 0.4198(7) 0.4954(6) 0.2771(17) 0.075(3) Uani 0.252(5) 1 d D U P A 2
H58 H 0.433389 0.482669 0.200741 0.090 Uiso 0.252(5) 1 calc R U P A 2
C59 C 0.3886(8) 0.5454(7) 0.2814(17) 0.076(3) Uani 0.252(5) 1 d D U P A 2
H59 H 0.381160 0.566904 0.203189 0.092 Uiso 0.252(5) 1 calc R U P A 2
C60 C 0.3671(7) 0.5674(6) 0.3852(15) 0.066(3) Uani 0.252(5) 1 d D U P A 2
H60 H 0.346038 0.602464 0.379907 0.079 Uiso 0.252(5) 1 calc R U P A 2
C61 C 0.3779(7) 0.5350(5) 0.5019(17) 0.065(3) Uani 0.252(5) 1 d D U P A 2
H61 H 0.364751 0.547949 0.578596 0.078 Uiso 0.252(5) 1 calc R U P A 2
C62 C 0.4072(8) 0.4858(5) 0.5010(17) 0.068(3) Uani 0.252(5) 1 d D U P A 2
H62 H 0.412911 0.463682 0.577864 0.081 Uiso 0.252(5) 1 calc R U P A 2

loop_
_atom_site_aniso_label
_atom_site_aniso_U_11
_atom_site_aniso_U_22
_atom_site_aniso_U_33
_atom_site_aniso_U_23
_atom_site_aniso_U_13
_atom_site_aniso_U_12
Fe1 0.01394(6) 0.01656(6) 0.01822(7) -0.00199(5) 0.00539(5) 0.00036(5)
Fe2 0.01605(6) 0.01526(6) 0.01937(7) -0.00152(5) 0.00673(5) 0.00057(5)
Fe3 0.01593(6) 0.02320(7) 0.01624(6) 0.00275(5) 0.00730(5) 0.00369(5)
Fe4 0.01708(6) 0.01786(6) 0.01352(6) -0.00082(5) 0.00488(5) -0.00065(5)
F1 0.0548(9) 0.0192(4) 0.0877(12) -0.0042(6) 0.0031(8) 0.0077(5)
F2 0.0477(7) 0.0562(8) 0.0258(5) 0.0178(5) -0.0041(5) 0.0038(6)
O1 0.0223(4) 0.0164(3) 0.0154(3) 0.0015(2) 0.0078(3) 0.0008(3)
O2 0.0288(6) 0.0498(8) 0.0312(6) -0.0186(6) 0.0002(5) 0.0031(5)
O3 0.0485(9) 0.0281(6) 0.0704(11) 0.0002(6) 0.0390(9) -0.0076(6)
O4 0.0290(5) 0.0302(5) 0.0308(5) 0.0061(4) 0.0168(4) 0.0009(4)
O5 0.0244(5) 0.0436(7) 0.0499(8) -0.0238(6) 0.0044(5) -0.0061(5)
O6 0.0265(5) 0.0246(5) 0.0542(8) -0.0029(5) 0.0182(5) 0.0050(4)
C1 0.0162(4) 0.0210(4) 0.0156(4) -0.0009(3) 0.0038(3) 0.0022(3)
C2 0.0152(4) 0.0182(4) 0.0151(4) -0.0003(3) 0.0045(3) 0.0010(3)
C3 0.0157(4) 0.0159(4) 0.0136(4) -0.0002(3) 0.0048(3) 0.0002(3)
C4 0.0163(4) 0.0156(4) 0.0142(4) -0.0006(3) 0.0054(3) 0.0003(3)
C5 0.0149(4) 0.0166(4) 0.0148(4) 0.0000(3) 0.0050(3) 0.0019(3)
C6 0.0169(4) 0.0180(4) 0.0184(4) 0.0000(3) 0.0065(3) 0.0030(3)
C7 0.0195(4) 0.0171(4) 0.0203(5) 0.0014(3) 0.0059(4) 0.0030(3)
C8 0.0204(5) 0.0171(4) 0.0291(6) 0.0011(4) 0.0079(4) 0.0037(4)
C9 0.0295(6) 0.0190(5) 0.0338(7) 0.0062(5) 0.0071(5) 0.0016(4)
C10 0.0365(8) 0.0189(5) 0.0535(11) 0.0091(6) 0.0057(8) 0.0017(5)
C11 0.0333(8) 0.0164(5) 0.0625(13) -0.0026(6) 0.0033(8) 0.0039(5)
C12 0.0461(10) 0.0232(6) 0.0485(11) -0.0107(6) 0.0087(8) 0.0074(6)
C13 0.0419(9) 0.0211(5) 0.0326(7) -0.0039(5) 0.0114(6) 0.0073(5)
C14 0.0174(4) 0.0235(5) 0.0154(4) -0.0003(3) 0.0026(3) 0.0025(4)
C15 0.0270(6) 0.0238(5) 0.0215(5) -0.0008(4) -0.0003(4) 0.0047(4)
C16 0.0303(7) 0.0276(6) 0.0273(6) 0.0051(5) -0.0020(5) 0.0038(5)
C17 0.0283(7) 0.0405(8) 0.0206(6) 0.0094(5) -0.0009(5) 0.0002(6)
C18 0.0331(7) 0.0489(10) 0.0165(5) -0.0004(5) 0.0029(5) 0.0076(7)
C19 0.0267(6) 0.0369(7) 0.0166(5) -0.0036(5) 0.0030(4) 0.0085(5)
C20 0.0165(4) 0.0159(4) 0.0144(4) -0.0007(3) 0.0057(3) 0.0001(3)
C21 0.0211(4) 0.0180(4) 0.0145(4) -0.0002(3) 0.0076(3) -0.0006(3)
C22 0.0237(5) 0.0208(4) 0.0163(4) -0.0028(3) 0.0088(4) -0.0002(4)
C23 0.0231(5) 0.0177(4) 0.0196(5) -0.0034(3) 0.0072(4) 0.0004(4)
C24 0.0203(4) 0.0159(4) 0.0164(4) -0.0003(3) 0.0055(3) 0.0002(3)
C25 0.0192(5) 0.0308(6) 0.0212(5) -0.0032(4) 0.0068(4) 0.0012(4)
C26 0.0214(5) 0.0272(6) 0.0229(5) 0.0013(4) 0.0053(4) 0.0037(4)
C27 0.0219(5) 0.0323(6) 0.0172(5) -0.0009(4) 0.0021(4) 0.0004(4)
C28 0.0221(5) 0.0280(6) 0.0245(6) -0.0031(5) 0.0047(4) -0.0045(4)
C29 0.0205(5) 0.0315(6) 0.0225(5) 0.0027(5) 0.0072(4) -0.0035(4)
C30 0.0162(4) 0.0176(4) 0.0140(4) 0.0001(3) 0.0056(3) 0.0022(3)
C31 0.0181(4) 0.0185(4) 0.0147(4) 0.0009(3) 0.0060(3) 0.0029(3)
C32 0.0219(5) 0.0210(4) 0.0160(4) 0.0035(3) 0.0075(4) 0.0032(4)
C33 0.0246(5) 0.0245(5) 0.0137(4) 0.0016(3) 0.0073(4) 0.0027(4)
C34 0.0214(5) 0.0210(4) 0.0151(4) -0.0011(3) 0.0069(4) 0.0021(4)
C35 0.0195(6) 0.0546(10) 0.0282(7) 0.0150(7) 0.0070(5) 0.0112(6)
C36 0.0187(6) 0.0511(10) 0.0308(7) -0.0003(7) 0.0043(5) 0.0001(6)
C37 0.0196(6) 0.0483(10) 0.0399(9) 0.0111(7) 0.0118(6) -0.0009(6)
C38 0.0248(6) 0.0502(10) 0.0341(8) 0.0065(7) 0.0191(6) 0.0108(6)
C39 0.0253(6) 0.0389(8) 0.0448(9) 0.0097(7) 0.0164(6) 0.0143(6)
C40 0.0181(5) 0.0260(5) 0.0277(6) -0.0077(4) 0.0044(4) 0.0015(4)
C41 0.0267(6) 0.0200(5) 0.0404(8) -0.0020(5) 0.0188(6) -0.0007(4)
C42 0.0182(5) 0.0270(6) 0.0295(6) -0.0087(5) 0.0056(4) -0.0007(4)
C43 0.0192(5) 0.0200(5) 0.0290(6) -0.0007(4) 0.0098(4) 0.0006(4)
C44 0.0194(5) 0.0202(5) 0.0278(6) 0.0002(4) 0.0101(4) -0.0010(4)
C45 0.0424(9) 0.0388(8) 0.0229(6) 0.0011(6) 0.0058(6) 0.0096(7)
C46 0.0317(9) 0.0629(14) 0.0349(9) -0.0023(9) 0.0070(7) -0.0099(9)
C47 0.0667(17) 0.0438(11) 0.0413(11) 0.0118(9) 0.0155(11) -0.0089(11)
C48 0.0507(13) 0.0572(14) 0.0378(10) 0.0075(9) 0.0038(9) 0.0241(11)
C49 0.0265(7) 0.0636(14) 0.0420(10) -0.0193(9) 0.0139(7) -0.0007(8)
C50 0.0533(11) 0.0317(7) 0.0304(8) -0.0060(6) 0.0223(8) -0.0070(7)
C51 0.047(5) 0.056(5) 0.093(6) 0.007(5) 0.013(5) -0.008(4)
C52 0.053(5) 0.059(5) 0.087(6) 0.004(5) 0.005(5) 0.007(4)
C53 0.054(5) 0.075(5) 0.088(6) 0.002(5) -0.015(5) 0.020(5)
C54 0.038(4) 0.059(5) 0.085(6) 0.005(5) -0.017(5) 0.008(4)
C55 0.029(3) 0.066(4) 0.098(6) 0.007(5) -0.004(4) -0.007(3)
C56 0.041(4) 0.056(4) 0.092(6) 0.005(5) 0.003(5) -0.017(3)
C57 0.041(4) 0.055(5) 0.094(6) 0.001(5) 0.003(5) -0.005(4)
C58 0.045(4) 0.071(5) 0.094(6) 0.002(5) -0.006(5) 0.005(4)
C59 0.043(4) 0.082(5) 0.089(5) -0.005(5) -0.008(5) 0.018(4)
C60 0.032(4) 0.065(5) 0.086(6) 0.004(5) -0.005(4) 0.001(4)
C61 0.032(4) 0.065(5) 0.093(6) 0.002(5) 0.010(5) -0.003(4)
C62 0.046(4) 0.051(4) 0.097(6) -0.007(5) 0.004(5) -0.016(3)

loop_
_atom_type_symbol
_atom_type_description
_atom_type_scat_dispersion_real
_atom_type_scat_dispersion_imag
_atom_type_scat_source
C C 0.0033 0.0016 'International Tables Vol C Tables 4.2.6.8 and 6.1.1.4'
H H 0.0000 0.0000 'International Tables Vol C Tables 4.2.6.8 and 6.1.1.4'
O O 0.0106 0.0060 'International Tables Vol C Tables 4.2.6.8 and 6.1.1.4'
F F 0.0171 0.0103 'International Tables Vol C Tables 4.2.6.8 and 6.1.1.4'
Fe Fe 0.3463 0.8444 'International Tables Vol C Tables 4.2.6.8 and 6.1.1.4'

loop_
_geom_angle_atom_site_label_1
_geom_angle_atom_site_label_2
_geom_angle_atom_site_label_3
_geom_angle
_geom_angle_site_symmetry_1
_geom_angle_site_symmetry_3
_geom_angle_publ_flag
C44 Fe1 C43 92.69(7) . . ?
C44 Fe1 C42 98.47(7) . . ?
C43 Fe1 C42 95.69(7) . . ?
C44 Fe1 C2 130.62(6) . . ?
C43 Fe1 C2 88.77(5) . . ?
C42 Fe1 C2 130.51(7) . . ?
C44 Fe1 C3 93.46(5) . . ?
C43 Fe1 C3 104.04(5) . . ?
C42 Fe1 C3 156.41(6) . . ?
C2 Fe1 C3 39.12(4) . . ?
C44 Fe1 C1 161.02(5) . . ?
C43 Fe1 C1 101.46(6) . . ?
C42 Fe1 C1 92.69(6) . . ?
C2 Fe1 C1 38.59(5) . . ?
C3 Fe1 C1 71.00(4) . . ?
C44 Fe1 Fe2 75.11(4) . . ?
C43 Fe1 Fe2 167.77(5) . . ?
C42 Fe1 Fe2 87.25(5) . . ?
C2 Fe1 Fe2 98.37(3) . . ?
C3 Fe1 Fe2 76.20(3) . . ?
C1 Fe1 Fe2 90.23(3) . . ?
C40 Fe2 C41 92.42(8) . . ?
C40 Fe2 O1 164.31(6) . . ?
C41 Fe2 O1 101.94(7) . . ?
C40 Fe2 C4 126.81(6) . . ?
C41 Fe2 C4 137.28(6) . . ?
O1 Fe2 C4 37.59(4) . . ?
C40 Fe2 C6 94.50(6) . . ?
C41 Fe2 C6 124.80(6) . . ?
O1 Fe2 C6 82.56(4) . . ?
C4 Fe2 C6 73.73(5) . . ?
C40 Fe2 C5 100.11(6) . . ?
C41 Fe2 C5 160.36(7) . . ?
O1 Fe2 C5 67.89(4) . . ?
C4 Fe2 C5 40.25(4) . . ?
C6 Fe2 C5 39.66(4) . . ?
C40 Fe2 C7 110.48(6) . . ?
C41 Fe2 C7 89.32(6) . . ?
O1 Fe2 C7 76.35(4) . . ?
C4 Fe2 C7 91.29(5) . . ?
C6 Fe2 C7 37.61(5) . . ?
C5 Fe2 C7 72.20(5) . . ?
C40 Fe2 Fe1 89.33(5) . . ?
C41 Fe2 Fe1 102.02(5) . . ?
O1 Fe2 Fe1 81.58(3) . . ?
C4 Fe2 Fe1 66.69(3) . . ?
C6 Fe2 Fe1 132.71(3) . . ?
C5 Fe2 Fe1 93.26(3) . . ?
C7 Fe2 Fe1 156.89(3) . . ?
C31 Fe3 C30 41.26(5) . . ?
C31 Fe3 C39 155.10(7) . . ?
C30 Fe3 C39 119.91(7) . . ?
C31 Fe3 C38 162.58(7) . . ?
C30 Fe3 C38 154.83(7) . . ?
C39 Fe3 C38 40.79(8) . . ?
C31 Fe3 C34 69.26(5) . . ?
C30 Fe3 C34 41.26(5) . . ?
C39 Fe3 C34 107.39(7) . . ?
C38 Fe3 C34 119.63(7) . . ?
C31 Fe3 C35 120.17(6) . . ?
C30 Fe3 C35 107.76(6) . . ?
C39 Fe3 C35 40.74(9) . . ?
C38 Fe3 C35 68.35(7) . . ?
C34 Fe3 C35 126.24(7) . . ?
C31 Fe3 C37 125.59(8) . . ?
C30 Fe3 C37 163.53(7) . . ?
C39 Fe3 C37 68.40(9) . . ?
C38 Fe3 C37 40.27(9) . . ?
C34 Fe3 C37 153.85(7) . . ?
C35 Fe3 C37 68.42(8) . . ?
C31 Fe3 C36 107.30(7) . . ?
C30 Fe3 C36 125.85(6) . . ?
C39 Fe3 C36 68.65(9) . . ?
C38 Fe3 C36 68.40(8) . . ?
C34 Fe3 C36 163.74(7) . . ?
C35 Fe3 C36 40.66(9) . . ?
C37 Fe3 C36 40.94(8) . . ?
C31 Fe3 C32 40.87(5) . . ?
C30 Fe3 C32 69.03(5) . . ?
C39 Fe3 C32 162.80(7) . . ?
C38 Fe3 C32 125.31(7) . . ?
C34 Fe3 C32 68.78(5) . . ?
C35 Fe3 C32 154.82(7) . . ?
C37 Fe3 C32 107.21(7) . . ?
C36 Fe3 C32 119.71(7) . . ?
C31 Fe3 C33 68.77(5) . . ?
C30 Fe3 C33 68.88(5) . . ?
C39 Fe3 C33 125.67(8) . . ?
C38 Fe3 C33 107.37(7) . . ?
C34 Fe3 C33 40.67(5) . . ?
C35 Fe3 C33 163.40(8) . . ?
C37 Fe3 C33 119.42(7) . . ?
C36 Fe3 C33 154.35(7) . . ?
C32 Fe3 C33 40.70(5) . . ?
C21 Fe4 C22 40.64(5) . . ?
C21 Fe4 C29 159.47(6) . . ?
C22 Fe4 C29 158.91(6) . . ?
C21 Fe4 C24 68.53(5) . . ?
C22 Fe4 C24 68.27(5) . . ?
C29 Fe4 C24 108.53(6) . . ?
C21 Fe4 C23 68.50(5) . . ?
C22 Fe4 C23 40.59(5) . . ?
C29 Fe4 C23 123.39(6) . . ?
C24 Fe4 C23 40.61(5) . . ?
C21 Fe4 C28 158.12(6) . . ?
C22 Fe4 C28 122.35(6) . . ?
C29 Fe4 C28 40.62(6) . . ?
C24 Fe4 C28 123.29(6) . . ?
C23 Fe4 C28 107.44(6) . . ?
C21 Fe4 C27 122.09(6) . . ?
C22 Fe4 C27 106.81(6) . . ?
C29 Fe4 C27 68.19(6) . . ?
C24 Fe4 C27 158.76(6) . . ?
C23 Fe4 C27 122.30(6) . . ?
C28 Fe4 C27 40.53(6) . . ?
C21 Fe4 C25 122.86(6) . . ?
C22 Fe4 C25 158.46(6) . . ?
C29 Fe4 C25 40.67(6) . . ?
C24 Fe4 C25 123.95(5) . . ?
C23 Fe4 C25 159.84(6) . . ?
C28 Fe4 C25 68.35(6) . . ?
C27 Fe4 C25 68.18(6) . . ?
C21 Fe4 C26 107.04(6) . . ?
C22 Fe4 C26 122.19(6) . . ?
C29 Fe4 C26 68.23(6) . . ?
C24 Fe4 C26 159.59(6) . . ?
C23 Fe4 C26 158.16(6) . . ?
C28 Fe4 C26 68.29(6) . . ?
C27 Fe4 C26 40.58(6) . . ?
C25 Fe4 C26 40.46(6) . . ?
C21 Fe4 C20 40.81(5) . . ?
C22 Fe4 C20 68.47(5) . . ?
C29 Fe4 C20 123.68(5) . . ?
C24 Fe4 C20 40.81(5) . . ?
C23 Fe4 C20 68.59(5) . . ?
C28 Fe4 C20 159.66(6) . . ?
C27 Fe4 C20 158.58(6) . . ?
C25 Fe4 C20 108.10(5) . . ?
C26 Fe4 C20 122.90(5) . . ?
C4 O1 Fe2 72.37(6) . . ?
C2 C1 C14 122.02(11) . . ?
C2 C1 Fe1 66.95(7) . . ?
C14 C1 Fe1 125.95(9) . . ?
C2 C1 H1 111.6 . . ?
C14 C1 H1 111.6 . . ?
Fe1 C1 H1 111.6 . . ?
C1 C2 C3 125.56(11) . . ?
C1 C2 Fe1 74.45(7) . . ?
C3 C2 Fe1 73.33(7) . . ?
C1 C2 H2 116.7 . . ?
C3 C2 H2 116.7 . . ?
Fe1 C2 H2 116.7 . . ?
C2 C3 C20 118.16(10) . . ?
C2 C3 C4 124.81(10) . . ?
C20 C3 C4 115.58(10) . . ?
C2 C3 Fe1 67.54(6) . . ?
C20 C3 Fe1 120.70(8) . . ?
C4 C3 Fe1 95.30(7) . . ?
O1 C4 C5 115.26(10) . . ?
O1 C4 C3 117.95(10) . . ?
C5 C4 C3 126.64(10) . . ?
O1 C4 Fe2 70.03(6) . . ?
C5 C4 Fe2 73.68(7) . . ?
C3 C4 Fe2 121.62(8) . . ?
C4 C5 C6 119.55(10) . . ?
C4 C5 C30 122.40(10) . . ?
C6 C5 C30 117.73(10) . . ?
C4 C5 Fe2 66.06(6) . . ?
C6 C5 Fe2 69.25(7) . . ?
C30 C5 Fe2 133.46(8) . . ?
C7 C6 C5 128.81(11) . . ?
C7 C6 Fe2 74.67(7) . . ?
C5 C6 Fe2 71.09(7) . . ?
C7 C6 H6 114.1 . . ?
C5 C6 H6 114.1 . . ?
Fe2 C6 H6 114.1 . . ?
C6 C7 C8 122.38(12) . . ?
C6 C7 Fe2 67.73(7) . . ?
C8 C7 Fe2 123.24(9) . . ?
C6 C7 H7 112.2 . . ?
C8 C7 H7 112.2 . . ?
Fe2 C7 H7 112.2 . . ?
C9 C8 C13 118.77(14) . . ?
C9 C8 C7 118.36(14) . . ?
C13 C8 C7 122.84(13) . . ?
C8 C9 C10 120.69(18) . . ?
C8 C9 H9 119.7 . . ?
C10 C9 H9 119.7 . . ?
C11 C10 C9 118.43(18) . . ?
C11 C10 H10 120.8 . . ?
C9 C10 H10 120.8 . . ?
C10 C11 F1 119.2(2) . . ?
C10 C11 C12 122.95(15) . . ?
F1 C11 C12 117.9(2) . . ?
C11 C12 C13 118.39(19) . . ?
C11 C12 H12 120.8 . . ?
C13 C12 H12 120.8 . . ?
C12 C13 C8 120.75(18) . . ?
C12 C13 H13 119.6 . . ?
C8 C13 H13 119.6 . . ?
C19 C14 C15 118.36(13) . . ?
C19 C14 C1 118.15(12) . . ?
C15 C14 C1 123.41(12) . . ?
C16 C15 C14 121.27(15) . . ?
C16 C15 H15 119.4 . . ?
C14 C15 H15 119.4 . . ?
C17 C16 C15 118.28(15) . . ?
C17 C16 H16 120.9 . . ?
C15 C16 H16 120.9 . . ?
F2 C17 C18 118.85(17) . . ?
F2 C17 C16 118.54(17) . . ?
C18 C17 C16 122.62(14) . . ?
C17 C18 C19 118.70(16) . . ?
C17 C18 H18 120.6 . . ?
C19 C18 H18 120.6 . . ?
C18 C19 C14 120.76(15) . . ?
C18 C19 H19 119.6 . . ?
C14 C19 H19 119.6 . . ?
C21 C20 C24 107.25(10) . . ?
C21 C20 C3 127.65(10) . . ?
C24 C20 C3 125.09(10) . . ?
C21 C20 Fe4 69.04(7) . . ?
C24 C20 Fe4 69.31(7) . . ?
C3 C20 Fe4 127.62(8) . . ?
C22 C21 C20 108.22(10) . . ?
C22 C21 Fe4 69.80(7) . . ?
C20 C21 Fe4 70.15(7) . . ?
C22 C21 H21 125.9 . . ?
C20 C21 H21 125.9 . . ?
Fe4 C21 H21 125.9 . . ?
C21 C22 C23 108.35(11) . . ?
C21 C22 Fe4 69.55(7) . . ?
C23 C22 Fe4 69.86(7) . . ?
C21 C22 H22 125.8 . . ?
C23 C22 H22 125.8 . . ?
Fe4 C22 H22 125.8 . . ?
C22 C23 C24 107.85(11) . . ?
C22 C23 Fe4 69.55(7) . . ?
C24 C23 Fe4 69.69(7) . . ?
C22 C23 H23 126.1 . . ?
C24 C23 H23 126.1 . . ?
Fe4 C23 H23 126.1 . . ?
C23 C24 C20 108.32(10) . . ?
C23 C24 Fe4 69.70(7) . . ?
C20 C24 Fe4 69.88(7) . . ?
C23 C24 H24 125.8 . . ?
C20 C24 H24 125.8 . . ?
Fe4 C24 H24 125.8 . . ?
C26 C25 C29 107.93(13) . . ?
C26 C25 Fe4 69.81(8) . . ?
C29 C25 Fe4 69.49(8) . . ?
C26 C25 H25 126.0 . . ?
C29 C25 H25 126.0 . . ?
Fe4 C25 H25 126.0 . . ?
C25 C26 C27 107.97(13) . . ?
C25 C26 Fe4 69.73(8) . . ?
C27 C26 Fe4 69.60(8) . . ?
C25 C26 H26 126.0 . . ?
C27 C26 H26 126.0 . . ?
Fe4 C26 H26 126.0 . . ?
C28 C27 C26 108.16(13) . . ?
C28 C27 Fe4 69.67(8) . . ?
C26 C27 Fe4 69.81(8) . . ?
C28 C27 H27 125.9 . . ?
C26 C27 H27 125.9 . . ?
Fe4 C27 H27 125.9 . . ?
C27 C28 C29 107.88(13) . . ?
C27 C28 Fe4 69.80(8) . . ?
C29 C28 Fe4 69.65(8) . . ?
C27 C28 H28 126.1 . . ?
C29 C28 H28 126.1 . . ?
Fe4 C28 H28 126.1 . . ?
C28 C29 C25 108.06(13) . . ?
C28 C29 Fe4 69.74(8) . . ?
C25 C29 Fe4 69.84(8) . . ?
C28 C29 H29 126.0 . . ?
C25 C29 H29 126.0 . . ?
Fe4 C29 H29 126.0 . . ?
C31 C30 C34 107.51(10) . . ?
C31 C30 C5 126.25(10) . . ?
C34 C30 C5 126.25(11) . . ?
C31 C30 Fe3 69.13(7) . . ?
C34 C30 Fe3 69.59(7) . . ?
C5 C30 Fe3 127.07(8) . . ?
C32 C31 C30 108.25(10) . . ?
C32 C31 Fe3 70.31(7) . . ?
C30 C31 Fe3 69.61(7) . . ?
C32 C31 H31 125.9 . . ?
C30 C31 H31 125.9 . . ?
Fe3 C31 H31 125.9 . . ?
C31 C32 C33 107.91(11) . . ?
C31 C32 Fe3 68.82(7) . . ?
C33 C32 Fe3 69.70(7) . . ?
C31 C32 H32 126.0 . . ?
C33 C32 H32 126.0 . . ?
Fe3 C32 H32 126.0 . . ?
C34 C33 C32 108.44(11) . . ?
C34 C33 Fe3 69.32(7) . . ?
C32 C33 Fe3 69.60(7) . . ?
C34 C33 H33 125.8 . . ?
C32 C33 H33 125.8 . . ?
Fe3 C33 H33 125.8 . . ?
C33 C34 C30 107.89(11) . . ?
C33 C34 Fe3 70.00(8) . . ?
C30 C34 Fe3 69.15(7) . . ?
C33 C34 H34 126.1 . . ?
C30 C34 H34 126.1 . . ?
Fe3 C34 H34 126.1 . . ?
C36 C35 C39 108.29(16) . . ?
C36 C35 Fe3 69.78(10) . . ?
C39 C35 Fe3 69.44(10) . . ?
C36 C35 H35 125.9 . . ?
C39 C35 H35 125.9 . . ?
Fe3 C35 H35 125.9 . . ?
C35 C36 C37 107.42(18) . . ?
C35 C36 Fe3 69.56(10) . . ?
C37 C36 Fe3 69.47(10) . . ?
C35 C36 H36 126.3 . . ?
C37 C36 H36 126.3 . . ?
Fe3 C36 H36 126.3 . . ?
C38 C37 C36 108.14(18) . . ?
C38 C37 Fe3 69.71(10) . . ?
C36 C37 Fe3 69.59(10) . . ?
C38 C37 H37 125.9 . . ?
C36 C37 H37 125.9 . . ?
Fe3 C37 H37 125.9 . . ?
C37 C38 C39 108.53(17) . . ?
C37 C38 Fe3 70.02(9) . . ?
C39 C38 Fe3 69.53(9) . . ?
C37 C38 H38 125.7 . . ?
C39 C38 H38 125.7 . . ?
Fe3 C38 H38 125.7 . . ?
C35 C39 C38 107.62(19) . . ?
C35 C39 Fe3 69.81(10) . . ?
C38 C39 Fe3 69.69(10) . . ?
C35 C39 H39 126.2 . . ?
C38 C39 H39 126.2 . . ?
Fe3 C39 H39 126.2 . . ?
O2 C40 Fe2 177.78(14) . . ?
O3 C41 Fe2 176.95(15) . . ?
O5 C42 Fe1 177.02(15) . . ?
O6 C43 Fe1 176.64(14) . . ?
O4 C44 Fe1 174.49(13) . . ?
C50 C45 C46 120.43(19) . . ?
C50 C45 H45 119.8 . . ?
C46 C45 H45 119.8 . . ?
C45 C46 C47 119.9(2) . . ?
C45 C46 H46 120.1 . . ?
C47 C46 H46 120.1 . . ?
C48 C47 C46 119.8(2) . . ?
C48 C47 H47 120.1 . . ?
C46 C47 H47 120.1 . . ?
C49 C48 C47 119.9(2) . . ?
C49 C48 H48 120.1 . . ?
C47 C48 H48 120.1 . . ?
C48 C49 C50 120.6(2) . . ?
C48 C49 H49 119.7 . . ?
C50 C49 H49 119.7 . . ?
C45 C50 C49 119.48(19) . . ?
C45 C50 H50 120.3 . . ?
C49 C50 H50 120.3 . . ?
C56 C51 C52 122.8(13) . . ?
C56 C51 H51 118.6 . . ?
C52 C51 H51 118.6 . . ?
C53 C52 C51 113.3(14) . . ?
C53 C52 H52 123.3 . . ?
C51 C52 H52 123.3 . . ?
C52 C53 C54 123.6(14) . . ?
C52 C53 H53 118.2 . . ?
C54 C53 H53 118.2 . . ?
C55 C54 C53 121.3(13) . . ?
C55 C54 H54 119.4 . . ?
C53 C54 H54 119.4 . . ?
C56 C55 C54 116.6(14) . . ?
C56 C55 H55 121.7 . . ?
C54 C55 H55 121.7 . . ?
C55 C56 C51 122.1(14) . . ?
C55 C56 H56 118.9 . . ?
C51 C56 H56 118.9 . . ?
C58 C57 C62 120.0(13) . . ?
C58 C57 H57 120.0 . . ?
C62 C57 H57 120.0 . . ?
C59 C58 C57 114.8(15) . . ?
C59 C58 H58 122.6 . . ?
C57 C58 H58 122.6 . . ?
C60 C59 C58 127.3(15) . . ?
C60 C59 H59 116.4 . . ?
C58 C59 H59 116.4 . . ?
C59 C60 C61 116.2(13) . . ?
C59 C60 H60 121.9 . . ?
C61 C60 H60 121.9 . . ?
C62 C61 C60 118.3(14) . . ?
C62 C61 H61 120.9 . . ?
C60 C61 H61 120.9 . . ?
C61 C62 C57 123.4(14) . . ?
C61 C62 H62 118.3 . . ?
C57 C62 H62 118.3 . . ?

loop_
_geom_bond_atom_site_label_1
_geom_bond_atom_site_label_2
_geom_bond_distance
_geom_bond_site_symmetry_2
_geom_bond_publ_flag
Fe1 C44 1.7872(15) . ?
Fe1 C43 1.7974(14) . ?
Fe1 C42 1.7990(14) . ?
Fe1 C2 2.0819(12) . ?
Fe1 C3 2.1581(11) . ?
Fe1 C1 2.1798(13) . ?
Fe1 Fe2 2.7905(2) . ?
Fe2 C40 1.7670(15) . ?
Fe2 C41 1.7944(15) . ?
Fe2 O1 2.0174(10) . ?
Fe2 C4 2.0456(11) . ?
Fe2 C6 2.1233(12) . ?
Fe2 C5 2.1479(12) . ?
Fe2 C7 2.2128(12) . ?
Fe3 C31 2.0346(12) . ?
Fe3 C30 2.0409(12) . ?
Fe3 C39 2.0420(16) . ?
Fe3 C38 2.0441(15) . ?
Fe3 C34 2.0469(14) . ?
Fe3 C35 2.0469(16) . ?
Fe3 C37 2.0482(17) . ?
Fe3 C36 2.0499(18) . ?
Fe3 C32 2.0544(13) . ?
Fe3 C33 2.0558(14) . ?
Fe4 C21 2.0499(12) . ?
Fe4 C22 2.0532(13) . ?
Fe4 C29 2.0563(15) . ?
Fe4 C24 2.0572(13) . ?
Fe4 C23 2.0573(13) . ?
Fe4 C28 2.0575(15) . ?
Fe4 C27 2.0591(14) . ?
Fe4 C25 2.0609(14) . ?
Fe4 C26 2.0620(14) . ?
Fe4 C20 2.0648(12) . ?
F1 C11 1.368(2) . ?
F2 C17 1.3675(19) . ?
O1 C4 1.3094(14) . ?
O2 C40 1.148(2) . ?
O3 C41 1.145(2) . ?
O4 C44 1.1486(19) . ?
O5 C42 1.1464(19) . ?
O6 C43 1.1436(18) . ?
C1 C2 1.4114(17) . ?
C1 C14 1.4743(17) . ?
C1 H1 1.0000 . ?
C2 C3 1.4214(16) . ?
C2 H2 1.0000 . ?
C3 C20 1.4839(15) . ?
C3 C4 1.4846(16) . ?
C4 C5 1.4461(16) . ?
C5 C6 1.4491(16) . ?
C5 C30 1.4747(16) . ?
C6 C7 1.4001(18) . ?
C6 H6 1.0000 . ?
C7 C8 1.4766(17) . ?
C7 H7 1.0000 . ?
C8 C9 1.397(2) . ?
C8 C13 1.402(2) . ?
C9 C10 1.404(2) . ?
C9 H9 0.9500 . ?
C10 C11 1.365(4) . ?
C10 H10 0.9500 . ?
C11 C12 1.382(3) . ?
C12 C13 1.393(2) . ?
C12 H12 0.9500 . ?
C13 H13 0.9500 . ?
C14 C19 1.4029(19) . ?
C14 C15 1.4030(19) . ?
C15 C16 1.390(2) . ?
C15 H15 0.9500 . ?
C16 C17 1.385(3) . ?
C16 H16 0.9500 . ?
C17 C18 1.374(3) . ?
C18 C19 1.398(2) . ?
C18 H18 0.9500 . ?
C19 H19 0.9500 . ?
C20 C21 1.4347(16) . ?
C20 C24 1.4372(16) . ?
C21 C22 1.4250(17) . ?
C21 H21 1.0000 . ?
C22 C23 1.4259(19) . ?
C22 H22 1.0000 . ?
C23 C24 1.4279(17) . ?
C23 H23 1.0000 . ?
C24 H24 1.0000 . ?
C25 C26 1.426(2) . ?
C25 C29 1.431(2) . ?
C25 H25 1.0000 . ?
C26 C27 1.429(2) . ?
C26 H26 1.0000 . ?
C27 C28 1.426(2) . ?
C27 H27 1.0000 . ?
C28 C29 1.428(2) . ?
C28 H28 1.0000 . ?
C29 H29 1.0000 . ?
C30 C31 1.4360(17) . ?
C30 C34 1.4402(16) . ?
C31 C32 1.4276(17) . ?
C31 H31 1.0000 . ?
C32 C33 1.4293(19) . ?
C32 H32 1.0000 . ?
C33 C34 1.4259(19) . ?
C33 H33 1.0000 . ?
C34 H34 1.0000 . ?
C35 C36 1.423(3) . ?
C35 C39 1.423(3) . ?
C35 H35 1.0000 . ?
C36 C37 1.433(3) . ?
C36 H36 1.0000 . ?
C37 C38 1.409(3) . ?
C37 H37 1.0000 . ?
C38 C39 1.424(3) . ?
C38 H38 1.0000 . ?
C39 H39 1.0000 . ?
C45 C50 1.371(3) . ?
C45 C46 1.380(3) . ?
C45 H45 0.9500 . ?
C46 C47 1.394(4) . ?
C46 H46 0.9500 . ?
C47 C48 1.378(4) . ?
C47 H47 0.9500 . ?
C48 C49 1.377(4) . ?
C48 H48 0.9500 . ?
C49 C50 1.390(4) . ?
C49 H49 0.9500 . ?
C50 H50 0.9500 . ?
C51 C56 1.381(16) . ?
C51 C52 1.383(15) . ?
C51 H51 0.9500 . ?
C52 C53 1.373(14) . ?
C52 H52 0.9500 . ?
C53 C54 1.377(16) . ?
C53 H53 0.9500 . ?
C54 C55 1.360(16) . ?
C54 H54 0.9500 . ?
C55 C56 1.342(14) . ?
C55 H55 0.9500 . ?
C56 H56 0.9500 . ?
C57 C58 1.381(16) . ?
C57 C62 1.400(16) . ?
C57 H57 0.9500 . ?
C58 C59 1.376(15) . ?
C58 H58 0.9500 . ?
C59 C60 1.362(16) . ?
C59 H59 0.9500 . ?
C60 C61 1.421(15) . ?
C60 H60 0.9500 . ?
C61 C62 1.341(14) . ?
C61 H61 0.9500 . ?
C62 H62 0.9500 . ?
